data_7229628
loop_
_publ_author_name
'Pham, Phuong-Truc T.'
'Young, Victor G.'
'Bader, Mamoun M.'

_publ_section_title
;
 The impact of vinylene bridges and side chain alkyl groups on the solid
 state structures of tricyanovinyl-substituted thiophenes
;
_journal_issue 1
_journal_name_full CrystEngComm
_journal_page_first 128
_journal_paper_doi 10.1039/C7CE01574G
_journal_volume 20
_journal_year 2018
_chemical_formula_sum 'C13 H5 N3 S2'
_chemical_formula_weight 267.32
_space_group_IT_number 33
_space_group_name_Hall 'P 2c -2n'
_space_group_name_H-M_alt 'P n a 21'
_symmetry_cell_setting Orthorombic
_symmetry_space_group_name_Hall 'P 2c -2n'
_symmetry_space_group_name_H-M 'P n a 21'
_atom_sites_solution_hydrogens geom
_atom_sites_solution_primary direct
_atom_sites_solution_secondary difmap
_audit_block_doi 10.5517/cc12rqq8
_audit_creation_method SHELXL-97
_audit_update_record
;
2014-05-23 deposited with the CCDC.
2017-11-29 downloaded from the CCDC.
;
_cell_angle_alpha 90.00
_cell_angle_beta 90.00
_cell_angle_gamma 90.00
_cell_formula_units_Z 4
_cell_length_a 7.8613(10)
_cell_length_b 24.495(3)
_cell_length_c 6.1207(8)
_cell_measurement_temperature 173(2)
_cell_volume 1178.6(3)
_computing_structure_refinement 'SHELXL-97 (Sheldrick, 1997)'
_computing_structure_solution 'SHELXS-97 (Sheldrick, 1990)'
_diffrn_ambient_temperature 173(2)
_diffrn_measured_fraction_theta_full 0.985
_diffrn_measured_fraction_theta_max 0.985
_diffrn_radiation_monochromator graphite
_diffrn_radiation_source 'fine-focus sealed tube'
_diffrn_radiation_type MoK\a
_diffrn_radiation_wavelength 0.71073
_diffrn_reflns_av_R_equivalents 0.0259
_diffrn_reflns_av_sigmaI/netI 0.0245
_diffrn_reflns_limit_h_max 10
_diffrn_reflns_limit_h_min -10
_diffrn_reflns_limit_k_max 32
_diffrn_reflns_limit_k_min -27
_diffrn_reflns_limit_l_max 5
_diffrn_reflns_limit_l_min -8
_diffrn_reflns_number 7326
_diffrn_reflns_theta_full 27.99
_diffrn_reflns_theta_max 27.99
_diffrn_reflns_theta_min 1.66
_exptl_absorpt_coefficient_mu 0.433
_exptl_absorpt_correction_T_max 0.9703
_exptl_absorpt_correction_T_min 0.8493
_exptl_absorpt_correction_type multi-scan
_exptl_crystal_density_diffrn 1.507
_exptl_crystal_density_method 'not measured'
_exptl_crystal_F_000 544
_exptl_crystal_size_max 0.39
_exptl_crystal_size_mid 0.36
_exptl_crystal_size_min 0.07
_refine_diff_density_max 0.231
_refine_diff_density_min -0.218
_refine_diff_density_rms 0.042
_refine_ls_abs_structure_details 'Flack H D (1983), Acta Cryst. A39, 876-881'
_refine_ls_abs_structure_Flack 0.11(7)
_refine_ls_extinction_method none
_refine_ls_goodness_of_fit_ref 1.062
_refine_ls_hydrogen_treatment mixed
_refine_ls_matrix_type full
_refine_ls_number_parameters 183
_refine_ls_number_reflns 2372
_refine_ls_number_restraints 1
_refine_ls_restrained_S_all 1.062
_refine_ls_R_factor_all 0.0348
_refine_ls_R_factor_gt 0.0303
_refine_ls_shift/su_max 0.001
_refine_ls_shift/su_mean 0.000
_refine_ls_structure_factor_coef Fsqd
_refine_ls_weighting_details 'calc w=1/[\s^2^(Fo^2^)+(0.0355P)^2^+0.3066P] where P=(Fo^2^+2Fc^2^)/3'
_refine_ls_weighting_scheme calc
_refine_ls_wR_factor_gt 0.0676
_refine_ls_wR_factor_ref 0.0691
_reflns_number_gt 2214
_reflns_number_total 2372
_reflns_threshold_expression >2sigma(I)
_cod_data_source_file c7ce01574g1.cif
_cod_data_source_block 2ttcv
_cod_depositor_comments
;
The following automatic conversions were performed:

'_exptl_absorpt_correction_type' value 'multiscan' changed to
'multi-scan' according to
/home/data/users/saulius/crontab/automatic-downloads/rss-feeds/RSC/lib/dictionaries/cif_core.dic
dictionary named 'cif_core.dic' version 2.4.2 from 2011-04-26.

Automatic conversion script
Id: cif_fix_values 4973 2017-02-22 13:04:09Z antanas 

 Adding full bibliography for 7229628--7229630.cif.
;
_cod_original_sg_symbol_H-M Pna21
_cod_database_code 7229628

loop_
_symmetry_equiv_pos_as_xyz
'x, y, z'
'-x, -y, z+1/2'
'-x+1/2, y+1/2, z+1/2'
'x+1/2, -y+1/2, z'

loop_
_atom_site_label
_atom_site_type_symbol
_atom_site_fract_x
_atom_site_fract_y
_atom_site_fract_z
_atom_site_U_iso_or_equiv
_atom_site_adp_type
_atom_site_occupancy
_atom_site_symmetry_multiplicity
_atom_site_calc_flag
S2 S 0.59766(6) 0.730917(18) 0.97676(11) 0.02460(12) Uani 1 1 d
S1 S 0.53667(7) 0.85805(2) 0.82591(10) 0.02874(13) Uani 1 1 d
C13 C 0.5107(3) 0.62009(8) 0.7955(4) 0.0249(5) Uani 1 1 d
C12 C 0.6046(3) 0.53655(8) 0.9763(5) 0.0277(4) Uani 1 1 d
N2 N 0.6131(3) 0.49001(7) 0.9707(5) 0.0400(5) Uani 1 1 d
C10 C 0.5939(3) 0.59516(7) 0.9777(5) 0.0246(4) Uani 1 1 d
N3 N 0.4469(3) 0.64021(7) 0.6479(4) 0.0326(4) Uani 1 1 d
N1 N 0.8088(3) 0.57169(7) 1.4570(4) 0.0378(5) Uani 1 1 d
C7 C 0.7325(3) 0.71026(9) 1.3505(4) 0.0275(5) Uani 1 1 d
C6 C 0.7250(3) 0.76692(8) 1.3357(4) 0.0270(4) Uani 1 1 d
C8 C 0.6669(3) 0.68370(8) 1.1691(4) 0.0236(4) Uani 1 1 d
C1 C 0.5739(3) 0.92615(9) 0.8680(5) 0.0306(5) Uani 1 1 d
C5 C 0.6553(3) 0.78514(8) 1.1414(4) 0.0221(4) Uani 1 1 d
C3 C 0.6927(3) 0.88728(8) 1.1785(4) 0.0270(5) Uani 1 1 d
C9 C 0.6626(3) 0.62542(8) 1.1442(4) 0.0239(4) Uani 1 1 d
C11 C 0.7436(3) 0.59457(8) 1.3187(4) 0.0262(4) Uani 1 1 d
C4 C 0.6347(3) 0.84092(8) 1.0699(4) 0.0229(4) Uani 1 1 d
C2 C 0.6563(3) 0.93543(9) 1.0588(4) 0.0292(5) Uani 1 1 d
H3 H 0.741(3) 0.8860(8) 1.293(4) 0.018(6) Uiso 1 1 d
H7 H 0.774(3) 0.6902(10) 1.477(5) 0.034(6) Uiso 1 1 d
H1 H 0.540(3) 0.9518(10) 0.763(5) 0.033(7) Uiso 1 1 d
H2 H 0.689(3) 0.9677(11) 1.105(5) 0.030(7) Uiso 1 1 d
H6 H 0.756(3) 0.7900(10) 1.429(5) 0.034(7) Uiso 1 1 d

loop_
_atom_site_aniso_label
_atom_site_aniso_U_11
_atom_site_aniso_U_22
_atom_site_aniso_U_33
_atom_site_aniso_U_23
_atom_site_aniso_U_13
_atom_site_aniso_U_12
S2 0.0299(3) 0.0202(2) 0.0236(2) -0.0013(2) -0.0032(2) -0.00066(18)
S1 0.0300(3) 0.0266(2) 0.0296(3) 0.0016(3) -0.0057(3) -0.0022(2)
C13 0.0275(11) 0.0199(8) 0.0275(13) -0.0036(9) 0.0019(10) -0.0026(7)
C12 0.0304(10) 0.0285(10) 0.0242(10) -0.0012(12) 0.0021(11) -0.0006(8)
N2 0.0561(13) 0.0257(9) 0.0381(11) -0.0017(11) 0.0029(12) 0.0020(8)
C10 0.0262(9) 0.0234(8) 0.0243(10) 0.0007(11) 0.0015(10) -0.0007(7)
N3 0.0385(11) 0.0290(9) 0.0303(11) 0.0006(9) -0.0049(9) -0.0011(8)
N1 0.0449(11) 0.0300(9) 0.0384(13) 0.0041(10) -0.0097(11) 0.0016(8)
C7 0.0321(11) 0.0272(10) 0.0231(13) 0.0021(10) -0.0013(10) -0.0006(8)
C6 0.0331(11) 0.0243(10) 0.0237(11) -0.0042(11) -0.0035(10) -0.0031(8)
C8 0.0253(10) 0.0209(9) 0.0246(11) 0.0045(8) 0.0022(9) -0.0003(8)
C1 0.0294(11) 0.0233(10) 0.0391(15) 0.0062(10) -0.0023(10) -0.0005(8)
C5 0.0221(10) 0.0209(9) 0.0232(11) -0.0038(8) 0.0015(9) -0.0016(7)
C3 0.0269(11) 0.0239(10) 0.0302(13) 0.0001(10) -0.0002(11) -0.0001(8)
C9 0.0234(10) 0.0244(9) 0.0239(11) 0.0027(9) 0.0027(9) 0.0008(8)
C11 0.0282(10) 0.0238(9) 0.0267(11) -0.0029(10) -0.0011(11) -0.0004(7)
C4 0.0214(10) 0.0234(10) 0.0239(11) 0.0005(8) 0.0014(9) 0.0006(8)
C2 0.0322(12) 0.0196(10) 0.0358(13) -0.0004(9) -0.0008(10) -0.0020(9)

loop_
_atom_type_symbol
_atom_type_description
_atom_type_scat_dispersion_real
_atom_type_scat_dispersion_imag
_atom_type_scat_source
C C 0.0033 0.0016 'International Tables Vol C Tables 4.2.6.8 and 6.1.1.4'
H H 0.0000 0.0000 'International Tables Vol C Tables 4.2.6.8 and 6.1.1.4'
N N 0.0061 0.0033 'International Tables Vol C Tables 4.2.6.8 and 6.1.1.4'
S S 0.1246 0.1234 'International Tables Vol C Tables 4.2.6.8 and 6.1.1.4'

loop_
_citation_id
_citation_doi
_citation_year
1 10.1021/cg401513n 2014

loop_
_geom_angle_atom_site_label_1
_geom_angle_atom_site_label_2
_geom_angle_atom_site_label_3
_geom_angle
C5 S2 C8 91.97(11)
C1 S1 C4 91.74(12)
N3 C13 C10 178.8(3)
N2 C12 C10 178.6(3)
C9 C10 C13 121.95(17)
C9 C10 C12 121.4(2)
C13 C10 C12 116.6(2)
C8 C7 C6 113.6(2)
C5 C6 C7 113.2(2)
C7 C8 C9 124.1(2)
C7 C8 S2 110.28(15)
C9 C8 S2 125.63(18)
C2 C1 S1 112.00(19)
C6 C5 C4 127.60(19)
C6 C5 S2 110.94(15)
C4 C5 S2 121.43(17)
C4 C3 C2 111.5(2)
C10 C9 C8 128.7(2)
C10 C9 C11 115.92(19)
C8 C9 C11 115.4(2)
N1 C11 C9 178.2(2)
C3 C4 C5 126.2(2)
C3 C4 S1 111.07(17)
C5 C4 S1 122.70(16)
C1 C2 C3 113.7(2)

loop_
_geom_bond_atom_site_label_1
_geom_bond_atom_site_label_2
_geom_bond_distance
S2 C5 1.728(2)
S2 C8 1.738(2)
S1 C1 1.713(2)
S1 C4 1.732(2)
C13 N3 1.144(3)
C13 C10 1.430(4)
C12 N2 1.142(3)
C12 C10 1.438(3)
C10 C9 1.371(3)
N1 C11 1.137(3)
C7 C8 1.386(3)
C7 C6 1.392(3)
C6 C5 1.383(3)
C8 C9 1.436(3)
C1 C2 1.355(3)
C5 C4 1.444(3)
C3 C4 1.392(3)
C3 C2 1.417(3)
C9 C11 1.455(3)
